data_7024305
loop_
_publ_author_name
'Hyman, Lynne M.'
'Stephenson, Clifton J.'
'Dickens, Marina G.'
'Shimizu, Ken D.'
'Franz, Katherine J.'

_publ_section_title
;
 Toward the development of prochelators as fluorescent probes of
 copper-mediated oxidative stress.
;
_journal_issue 2
_journal_name_full 'Dalton transactions (Cambridge, England : 2003)'
_journal_page_first 568
_journal_page_last 576
_journal_paper_doi 10.1039/b914568k
_journal_volume 39
_journal_year 2010
_chemical_formula_moiety 'C29 H18 N2 O5, 2(C2 D3 N)'
_chemical_formula_sum 'C31 H18 D6 N4 O5'
_chemical_formula_weight 538.58
_chemical_name_common FlamS
_chemical_name_systematic
;
?
;
_space_group_IT_number 14
_symmetry_cell_setting monoclinic
_symmetry_space_group_name_Hall '-P 2yn'
_symmetry_space_group_name_H-M 'P 1 21/n 1'
_atom_sites_solution_hydrogens mixed
_atom_sites_solution_primary direct
_atom_sites_solution_secondary difmap
_audit_creation_method SHELXL-97
_cell_angle_alpha 90.00
_cell_angle_beta 99.2450(10)
_cell_angle_gamma 90.00
_cell_formula_units_Z 4
_cell_length_a 14.8323(6)
_cell_length_b 9.7901(4)
_cell_length_c 18.5178(7)
_cell_measurement_reflns_used 6388
_cell_measurement_temperature 150(2)
_cell_measurement_theta_max 28.125
_cell_measurement_theta_min 2.360
_cell_volume 2654.04(18)
_computing_cell_refinement 'SAINT-Plus Version 6.45 (Bruker, 2001)'
_computing_data_collection 'SMART Version 5.625 (Bruker, 2001)'
_computing_data_reduction 'SAINT-Plus Version 6.45 (Bruker, 2001)'
_computing_molecular_graphics various
_computing_publication_material 'SHELXTL Version 6.14 (Bruker, 2000)'
_computing_structure_refinement 'SHELXL-97 (Sheldrick, 1997)'
_computing_structure_solution 'SHELXS-97 (Sheldrick, 1990)'
_diffrn_ambient_temperature 150(2)
_diffrn_measured_fraction_theta_full 1.000
_diffrn_measured_fraction_theta_max 1.000
_diffrn_measurement_device_type 'Bruker SMART APEX CCD diffractometer'
_diffrn_measurement_method 'omega scans'
_diffrn_radiation_monochromator graphite
_diffrn_radiation_source 'fine-focus sealed tube'
_diffrn_radiation_type MoK\a
_diffrn_radiation_wavelength 0.71073
_diffrn_reflns_av_R_equivalents 0.0455
_diffrn_reflns_av_sigmaI/netI 0.0272
_diffrn_reflns_limit_h_max 18
_diffrn_reflns_limit_h_min -18
_diffrn_reflns_limit_k_max 12
_diffrn_reflns_limit_k_min -12
_diffrn_reflns_limit_l_max 23
_diffrn_reflns_limit_l_min -23
_diffrn_reflns_number 43720
_diffrn_reflns_theta_full 26.37
_diffrn_reflns_theta_max 26.37
_diffrn_reflns_theta_min 1.64
_exptl_absorpt_coefficient_mu 0.092
_exptl_absorpt_correction_type none
_exptl_crystal_colour colorless
_exptl_crystal_density_diffrn 1.348
_exptl_crystal_density_meas 0
_exptl_crystal_density_method 'not measured'
_exptl_crystal_description plate
_exptl_crystal_F_000 1112
_exptl_crystal_size_max 0.36
_exptl_crystal_size_mid 0.30
_exptl_crystal_size_min 0.10
_refine_diff_density_max 0.558
_refine_diff_density_min -0.434
_refine_diff_density_rms 0.043
_refine_ls_extinction_method none
_refine_ls_goodness_of_fit_ref 1.039
_refine_ls_hydrogen_treatment mixed
_refine_ls_matrix_type full
_refine_ls_number_parameters 368
_refine_ls_number_reflns 5427
_refine_ls_number_restraints 0
_refine_ls_restrained_S_all 1.039
_refine_ls_R_factor_all 0.0537
_refine_ls_R_factor_gt 0.0433
_refine_ls_shift/su_max 0.001
_refine_ls_shift/su_mean 0.000
_refine_ls_structure_factor_coef Fsqd
_refine_ls_weighting_details 'calc w=1/[\s^2^(Fo^2^)+(0.0536P)^2^+0.9004P] where P=(Fo^2^+2Fc^2^)/3'
_refine_ls_weighting_scheme calc
_refine_ls_wR_factor_gt 0.1064
_refine_ls_wR_factor_ref 0.1131
_reflns_number_gt 4481
_reflns_number_total 5427
_reflns_threshold_expression >2sigma(I)
_cod_data_source_file b914568k.txt
_cod_data_source_block sp97m
_cod_depositor_comments
;
The following automatic conversions were performed:

'_symmetry_cell_setting' value 'Monoclinic' changed to 'monoclinic'
according to /home/saulius/struct/CIF-dictionaries/cif_core.dic
dictionary named 'cif_core.dic' version 2.4.2 from 2011-04-26.

Automatic conversion script
Id: cif_fix_values 1891 2012-01-12 08:04:46Z andrius 
;
_cod_original_sg_symbol_H-M 'P 21/n'
_cod_database_code 7024305

loop_
_symmetry_equiv_pos_as_xyz
'x, y, z'
'-x+1/2, y+1/2, -z+1/2'
'-x, -y, -z'
'x-1/2, -y-1/2, z-1/2'

loop_
_atom_site_label
_atom_site_type_symbol
_atom_site_fract_x
_atom_site_fract_y
_atom_site_fract_z
_atom_site_U_iso_or_equiv
_atom_site_adp_type
_atom_site_occupancy
_atom_site_symmetry_multiplicity
_atom_site_calc_flag
_atom_site_refinement_flags
_atom_site_disorder_assembly
_atom_site_disorder_group
C1 C 0.49746(9) 0.50042(14) 0.30757(8) 0.0200(3) Uani 1 1 d . . .
C2 C 0.55273(9) 0.58081(14) 0.36922(8) 0.0203(3) Uani 1 1 d . . .
C3 C 0.57738(10) 0.54421(16) 0.44186(8) 0.0246(3) Uani 1 1 d . . .
H3 H 0.5578 0.4601 0.4598 0.029 Uiso 1 1 calc R . .
C4 C 0.63164(11) 0.63444(17) 0.48769(9) 0.0295(4) Uani 1 1 d . . .
H4 H 0.6487 0.6121 0.5379 0.035 Uiso 1 1 calc R . .
C5 C 0.66157(11) 0.75724(17) 0.46151(9) 0.0311(4) Uani 1 1 d . . .
H5 H 0.6984 0.8173 0.4941 0.037 Uiso 1 1 calc R . .
C6 C 0.63821(10) 0.79245(16) 0.38859(9) 0.0271(3) Uani 1 1 d . . .
H6 H 0.6589 0.8754 0.3702 0.032 Uiso 1 1 calc R . .
C7 C 0.58336(9) 0.70200(14) 0.34317(8) 0.0215(3) Uani 1 1 d . . .
C8 C 0.55267(9) 0.71053(14) 0.26347(8) 0.0203(3) Uani 1 1 d . . .
C9 C 0.39966(9) 0.47222(14) 0.31730(8) 0.0207(3) Uani 1 1 d . . .
C10 C 0.34482(10) 0.57423(15) 0.34005(8) 0.0252(3) Uani 1 1 d . . .
H10 H 0.3710 0.6611 0.3531 0.030 Uiso 1 1 calc R . .
C11 C 0.25363(10) 0.55329(16) 0.34430(9) 0.0274(3) Uani 1 1 d . . .
H11 H 0.2177 0.6246 0.3598 0.033 Uiso 1 1 calc R . .
C12 C 0.21536(10) 0.42561(16) 0.32542(9) 0.0278(3) Uani 1 1 d . . .
C13 C 0.26820(10) 0.32160(16) 0.30397(9) 0.0277(3) Uani 1 1 d . . .
H13 H 0.2423 0.2342 0.2920 0.033 Uiso 1 1 calc R . .
C14 C 0.35942(10) 0.34585(15) 0.30000(8) 0.0232(3) Uani 1 1 d . . .
C15 C 0.49836(9) 0.24758(15) 0.27828(8) 0.0219(3) Uani 1 1 d . . .
C16 C 0.54137(10) 0.12771(15) 0.26290(8) 0.0233(3) Uani 1 1 d . . .
H16 H 0.5077 0.0451 0.2544 0.028 Uiso 1 1 calc R . .
C17 C 0.63383(9) 0.13010(14) 0.26005(8) 0.0205(3) Uani 1 1 d . . .
C18 C 0.68308(10) 0.25147(15) 0.27296(8) 0.0239(3) Uani 1 1 d . . .
H18 H 0.7467 0.2534 0.2709 0.029 Uiso 1 1 calc R . .
C19 C 0.63849(9) 0.36855(15) 0.28872(8) 0.0224(3) Uani 1 1 d . . .
H19 H 0.6723 0.4510 0.2975 0.027 Uiso 1 1 calc R . .
C20 C 0.54518(9) 0.36959(14) 0.29210(8) 0.0198(3) Uani 1 1 d . . .
C21 C 0.45880(10) 0.62474(15) 0.12034(8) 0.0243(3) Uani 1 1 d . . .
H21 H 0.4934 0.7068 0.1236 0.029 Uiso 1 1 calc R . .
C22 C 0.41189(10) 0.57841(16) 0.04967(8) 0.0268(3) Uani 1 1 d . . .
C23 C 0.35602(11) 0.46179(17) 0.04075(9) 0.0322(4) Uani 1 1 d . . .
C24 C 0.31513(12) 0.4227(2) -0.02932(10) 0.0412(4) Uani 1 1 d . . .
H24 H 0.2762 0.3451 -0.0356 0.049 Uiso 1 1 calc R . .
C25 C 0.33102(12) 0.4964(2) -0.08958(10) 0.0407(5) Uani 1 1 d . . .
H25 H 0.3039 0.4677 -0.1372 0.049 Uiso 1 1 calc R . .
C26 C 0.38578(12) 0.6111(2) -0.08158(9) 0.0393(4) Uani 1 1 d . . .
H26 H 0.3961 0.6617 -0.1233 0.047 Uiso 1 1 calc R . .
C27 C 0.42543(11) 0.65147(18) -0.01236(9) 0.0328(4) Uani 1 1 d . . .
H27 H 0.4628 0.7308 -0.0068 0.039 Uiso 1 1 calc R . .
N1 N 0.49911(8) 0.59855(12) 0.24538(6) 0.0204(3) Uani 1 1 d . . .
N2 N 0.45387(8) 0.55551(12) 0.17852(7) 0.0222(3) Uani 1 1 d . . .
O1 O 0.57216(7) 0.79802(10) 0.22044(6) 0.0246(2) Uani 1 1 d . . .
O2 O 0.40567(7) 0.23554(11) 0.27832(7) 0.0308(3) Uani 1 1 d . . .
O3 O 0.12572(8) 0.39610(13) 0.32568(8) 0.0406(3) Uani 1 1 d . . .
H3A H 0.1026(16) 0.453(2) 0.3510(13) 0.058(7) Uiso 1 1 d . . .
O4 O 0.68023(7) 0.01678(11) 0.24444(6) 0.0253(2) Uani 1 1 d . . .
H4A H 0.6414(13) -0.056(2) 0.2388(10) 0.042(5) Uiso 1 1 d . . .
O5 O 0.33996(9) 0.38498(13) 0.09841(8) 0.0454(3) Uani 1 1 d . . .
H5A H 0.3743(17) 0.422(3) 0.1395(14) 0.069(7) Uiso 1 1 d . . .
N3 N 0.57629(16) 0.1774(2) 0.49256(15) 0.0808(7) Uani 1 1 d . . .
C28 C 0.59053(16) 0.1083(2) 0.54227(15) 0.0594(6) Uani 1 1 d . . .
C29 C 0.6081(2) 0.0203(3) 0.60573(14) 0.0723(7) Uani 1 1 d . . .
D29A D 0.5877 0.0656 0.6475 0.108 Uiso 1 1 calc R . .
D29B D 0.6738 0.0017 0.6174 0.108 Uiso 1 1 calc R . .
D29C D 0.5749 -0.0658 0.5954 0.108 Uiso 1 1 calc R . .
N4A N -0.00123(17) 0.4756(2) 0.59285(13) 0.0418(7) Uiso 0.661(3) 1 d P A 1
C30A C 0.06998(18) 0.4898(3) 0.57968(15) 0.0361(7) Uiso 0.661(3) 1 d P A 1
C31A C 0.15926(18) 0.5159(3) 0.56502(15) 0.0715(7) Uiso 0.661(3) 1 d P A 1
D31A D 0.1788 0.6071 0.5830 0.107 Uiso 0.661(3) 1 calc PR A 1
D31B D 0.1593 0.5115 0.5121 0.107 Uiso 0.661(3) 1 calc PR A 1
D31C D 0.2015 0.4473 0.5897 0.107 Uiso 0.661(3) 1 calc PR A 1
N4B N 0.0768(4) 0.5423(5) 0.4377(3) 0.0518(15) Uiso 0.339(3) 1 d P A 2
C30B C 0.1126(4) 0.5412(6) 0.4966(3) 0.0450(15) Uiso 0.339(3) 1 d P A 2
C31B C 0.15926(18) 0.5159(3) 0.56502(15) 0.0715(7) Uiso 0.339(3) 1 d P A 2
D31D D 0.1181 0.5269 0.6011 0.107 Uiso 0.339(3) 1 calc PR A 2
D31E D 0.2102 0.5804 0.5759 0.107 Uiso 0.339(3) 1 calc PR A 2
D31F D 0.1830 0.4224 0.5672 0.107 Uiso 0.339(3) 1 calc PR A 2

loop_
_atom_site_aniso_label
_atom_site_aniso_U_11
_atom_site_aniso_U_22
_atom_site_aniso_U_33
_atom_site_aniso_U_23
_atom_site_aniso_U_13
_atom_site_aniso_U_12
C1 0.0209(7) 0.0183(7) 0.0207(7) 0.0009(5) 0.0028(6) -0.0015(5)
C2 0.0168(7) 0.0196(7) 0.0250(7) -0.0031(6) 0.0047(6) 0.0009(5)
C3 0.0244(7) 0.0255(8) 0.0246(8) 0.0019(6) 0.0066(6) -0.0007(6)
C4 0.0289(8) 0.0384(9) 0.0208(8) -0.0009(7) 0.0028(6) -0.0004(7)
C5 0.0307(8) 0.0330(9) 0.0284(9) -0.0073(7) 0.0008(7) -0.0071(7)
C6 0.0272(8) 0.0234(8) 0.0301(8) -0.0019(6) 0.0033(6) -0.0053(6)
C7 0.0197(7) 0.0205(7) 0.0245(8) -0.0013(6) 0.0043(6) 0.0005(5)
C8 0.0169(6) 0.0173(7) 0.0266(8) -0.0014(6) 0.0035(6) 0.0006(5)
C9 0.0197(7) 0.0218(7) 0.0202(7) 0.0028(6) 0.0020(5) -0.0005(5)
C10 0.0260(7) 0.0190(7) 0.0301(8) 0.0010(6) 0.0036(6) -0.0001(6)
C11 0.0246(7) 0.0246(8) 0.0334(9) 0.0013(6) 0.0060(6) 0.0060(6)
C12 0.0180(7) 0.0311(8) 0.0337(9) 0.0024(7) 0.0027(6) 0.0007(6)
C13 0.0217(7) 0.0241(8) 0.0369(9) -0.0040(7) 0.0030(6) -0.0038(6)
C14 0.0214(7) 0.0214(7) 0.0266(8) -0.0019(6) 0.0030(6) 0.0016(6)
C15 0.0176(7) 0.0230(7) 0.0253(8) -0.0012(6) 0.0037(6) -0.0017(5)
C16 0.0231(7) 0.0191(7) 0.0279(8) -0.0028(6) 0.0042(6) -0.0042(6)
C17 0.0218(7) 0.0196(7) 0.0201(7) 0.0007(5) 0.0035(5) 0.0020(5)
C18 0.0187(7) 0.0245(8) 0.0287(8) 0.0008(6) 0.0044(6) -0.0021(6)
C19 0.0210(7) 0.0195(7) 0.0266(8) -0.0002(6) 0.0035(6) -0.0038(6)
C20 0.0214(7) 0.0191(7) 0.0188(7) 0.0006(5) 0.0026(5) -0.0013(5)
C21 0.0227(7) 0.0220(7) 0.0277(8) -0.0009(6) 0.0028(6) 0.0007(6)
C22 0.0240(7) 0.0285(8) 0.0267(8) -0.0035(6) 0.0009(6) 0.0062(6)
C23 0.0297(8) 0.0327(9) 0.0322(9) -0.0028(7) -0.0013(7) 0.0034(7)
C24 0.0337(9) 0.0412(10) 0.0442(11) -0.0137(8) -0.0080(8) 0.0026(8)
C25 0.0367(9) 0.0535(12) 0.0280(9) -0.0125(8) -0.0071(7) 0.0173(8)
C26 0.0402(10) 0.0502(11) 0.0260(9) 0.0000(8) 0.0006(7) 0.0168(8)
C27 0.0335(9) 0.0352(9) 0.0286(9) -0.0003(7) 0.0018(7) 0.0072(7)
N1 0.0210(6) 0.0189(6) 0.0207(6) -0.0006(5) 0.0014(5) -0.0024(5)
N2 0.0210(6) 0.0223(6) 0.0222(6) -0.0025(5) 0.0003(5) 0.0003(5)
O1 0.0260(5) 0.0197(5) 0.0275(6) 0.0028(4) 0.0028(4) -0.0046(4)
O2 0.0180(5) 0.0235(6) 0.0519(7) -0.0119(5) 0.0085(5) -0.0037(4)
O3 0.0196(6) 0.0361(7) 0.0676(9) -0.0073(6) 0.0119(6) -0.0004(5)
O4 0.0220(5) 0.0192(5) 0.0353(6) -0.0025(4) 0.0060(4) 0.0004(4)
O5 0.0514(8) 0.0403(7) 0.0404(8) -0.0006(6) -0.0049(6) -0.0201(6)
N3 0.0882(16) 0.0595(14) 0.0986(18) 0.0154(13) 0.0271(14) 0.0034(12)
C28 0.0602(14) 0.0436(13) 0.0790(17) -0.0057(12) 0.0255(12) -0.0015(10)
C29 0.0884(19) 0.0601(16) 0.0722(17) 0.0021(13) 0.0246(15) 0.0005(13)

loop_
_atom_type_symbol
_atom_type_description
_atom_type_scat_dispersion_real
_atom_type_scat_dispersion_imag
_atom_type_scat_source
C C 0.0033 0.0016 'International Tables Vol C Tables 4.2.6.8 and 6.1.1.4'
H H 0.0000 0.0000 'International Tables Vol C Tables 4.2.6.8 and 6.1.1.4'
N N 0.0061 0.0033 'International Tables Vol C Tables 4.2.6.8 and 6.1.1.4'
O O 0.0106 0.0060 'International Tables Vol C Tables 4.2.6.8 and 6.1.1.4'

loop_
_geom_angle_atom_site_label_1
_geom_angle_atom_site_label_2
_geom_angle_atom_site_label_3
_geom_angle
N1 C1 C20 109.29(11)
N1 C1 C2 99.90(11)
C20 C1 C2 111.69(11)
N1 C1 C9 109.95(11)
C20 C1 C9 110.74(11)
C2 C1 C9 114.68(12)
C3 C2 C7 120.70(13)
C3 C2 C1 128.67(13)
C7 C2 C1 110.53(12)
C2 C3 C4 117.78(14)
C2 C3 H3 121.1
C4 C3 H3 121.1
C3 C4 C5 121.42(15)
C3 C4 H4 119.3
C5 C4 H4 119.3
C6 C5 C4 120.69(14)
C6 C5 H5 119.7
C4 C5 H5 119.7
C5 C6 C7 117.54(14)
C5 C6 H6 121.2
C7 C6 H6 121.2
C2 C7 C6 121.85(14)
C2 C7 C8 109.35(12)
C6 C7 C8 128.72(14)
O1 C8 N1 125.90(13)
O1 C8 C7 128.17(13)
N1 C8 C7 105.91(12)
C14 C9 C10 117.23(13)
C14 C9 C1 121.27(13)
C10 C9 C1 121.41(13)
C11 C10 C9 122.29(14)
C11 C10 H10 118.9
C9 C10 H10 118.9
C10 C11 C12 118.77(14)
C10 C11 H11 120.6
C12 C11 H11 120.6
O3 C12 C13 116.37(14)
O3 C12 C11 123.22(14)
C13 C12 C11 120.40(13)
C12 C13 C14 119.49(14)
C12 C13 H13 120.3
C14 C13 H13 120.3
O2 C14 C13 114.71(13)
O2 C14 C9 123.48(13)
C13 C14 C9 121.80(13)
O2 C15 C20 122.94(13)
O2 C15 C16 114.77(12)
C20 C15 C16 122.30(13)
C17 C16 C15 119.07(13)
C17 C16 H16 120.5
C15 C16 H16 120.5
O4 C17 C16 122.24(13)
O4 C17 C18 117.51(12)
C16 C17 C18 120.25(13)
C19 C18 C17 119.27(13)
C19 C18 H18 120.4
C17 C18 H18 120.4
C18 C19 C20 121.93(13)
C18 C19 H19 119.0
C20 C19 H19 119.0
C15 C20 C19 117.19(13)
C15 C20 C1 121.96(12)
C19 C20 C1 120.82(12)
N2 C21 C22 120.48(14)
N2 C21 H21 119.8
C22 C21 H21 119.8
C27 C22 C23 118.70(15)
C27 C22 C21 118.05(15)
C23 C22 C21 123.22(15)
O5 C23 C24 118.33(16)
O5 C23 C22 122.17(15)
C24 C23 C22 119.50(16)
C25 C24 C23 120.26(17)
C25 C24 H24 119.9
C23 C24 H24 119.9
C24 C25 C26 120.82(16)
C24 C25 H25 119.6
C26 C25 H25 119.6
C27 C26 C25 119.24(17)
C27 C26 H26 120.4
C25 C26 H26 120.4
C26 C27 C22 121.47(17)
C26 C27 H27 119.3
C22 C27 H27 119.3
C8 N1 N2 130.37(12)
C8 N1 C1 113.97(11)
N2 N1 C1 115.35(11)
C21 N2 N1 120.51(12)
C14 O2 C15 118.51(11)
C12 O3 H3A 110.5(16)
C17 O4 H4A 109.2(12)
C23 O5 H5A 106.7(15)
N3 C28 C29 179.6(3)
C28 C29 D29A 109.5
C28 C29 D29B 109.5
D29A C29 D29B 109.5
C28 C29 D29C 109.5
D29A C29 D29C 109.5
D29B C29 D29C 109.5
N4A C30A C31A 176.5(3)
C30A C31A D31A 109.5
C30A C31A D31B 109.5
D31A C31A D31B 109.5
C30A C31A D31C 109.5
D31A C31A D31C 109.5
D31B C31A D31C 109.5

loop_
_geom_bond_atom_site_label_1
_geom_bond_atom_site_label_2
_geom_bond_distance
C1 N1 1.5029(18)
C1 C20 1.5129(19)
C1 C2 1.5146(19)
C1 C9 1.5155(19)
C2 C3 1.383(2)
C2 C7 1.385(2)
C3 C4 1.389(2)
C3 H3 0.9500
C4 C5 1.395(2)
C4 H4 0.9500
C5 C6 1.383(2)
C5 H5 0.9500
C6 C7 1.391(2)
C6 H6 0.9500
C7 C8 1.475(2)
C8 O1 1.2353(17)
C8 N1 1.3637(18)
C9 C14 1.389(2)
C9 C10 1.395(2)
C10 C11 1.383(2)
C10 H10 0.9500
C11 C12 1.394(2)
C11 H11 0.9500
C12 O3 1.3614(18)
C12 C13 1.382(2)
C13 C14 1.387(2)
C13 H13 0.9500
C14 O2 1.3735(17)
C15 O2 1.3800(17)
C15 C20 1.3847(19)
C15 C16 1.387(2)
C16 C17 1.381(2)
C16 H16 0.9500
C17 O4 1.3609(17)
C17 C18 1.395(2)
C18 C19 1.378(2)
C18 H18 0.9500
C19 C20 1.3955(19)
C19 H19 0.9500
C21 N2 1.2847(19)
C21 C22 1.453(2)
C21 H21 0.9500
C22 C27 1.395(2)
C22 C23 1.405(2)
C23 O5 1.358(2)
C23 C24 1.395(2)
C24 C25 1.380(3)
C24 H24 0.9500
C25 C26 1.380(3)
C25 H25 0.9500
C26 C27 1.379(2)
C26 H26 0.9500
C27 H27 0.9500
N1 N2 1.3762(16)
O3 H3A 0.84(2)
O4 H4A 0.91(2)
O5 H5A 0.92(3)
N3 C28 1.134(3)
C28 C29 1.447(4)
C29 D29A 0.9800
C29 D29B 0.9800
C29 D29C 0.9800
N4A C30A 1.130(3)
C30A C31A 1.417(4)
C31A D31A 0.9800
C31A D31B 0.9800
C31A D31C 0.9800
N4B C30B 1.134(7)

loop_
_geom_hbond_atom_site_label_D
_geom_hbond_atom_site_label_H
_geom_hbond_atom_site_label_A
_geom_hbond_distance_DH
_geom_hbond_distance_HA
_geom_hbond_distance_DA
_geom_hbond_angle_DHA
_geom_hbond_site_symmetry_A
O5 H5A N2 0.92(3) 1.83(3) 2.6529(17) 148(2) .
O3 H3A N4B 0.84(2) 1.92(2) 2.714(6) 158(2) .
O3 H3A N4A 0.84(2) 2.08(2) 2.856(3) 154(2) 3_566
O4 H4A O1 0.91(2) 1.76(2) 2.6692(14) 174.1(18) 1_545

loop_
_geom_torsion_atom_site_label_1
_geom_torsion_atom_site_label_2
_geom_torsion_atom_site_label_3
_geom_torsion_atom_site_label_4
_geom_torsion
N1 C1 C2 C3 -178.90(14)
C20 C1 C2 C3 -63.41(18)
C9 C1 C2 C3 63.62(19)
N1 C1 C2 C7 -2.47(14)
C20 C1 C2 C7 113.02(13)
C9 C1 C2 C7 -119.95(13)
C7 C2 C3 C4 1.6(2)
C1 C2 C3 C4 177.69(14)
C2 C3 C4 C5 -0.9(2)
C3 C4 C5 C6 -0.3(2)
C4 C5 C6 C7 0.7(2)
C3 C2 C7 C6 -1.2(2)
C1 C2 C7 C6 -177.95(13)
C3 C2 C7 C8 175.88(13)
C1 C2 C7 C8 -0.88(15)
C5 C6 C7 C2 0.0(2)
C5 C6 C7 C8 -176.45(14)
C2 C7 C8 O1 -174.16(14)
C6 C7 C8 O1 2.6(2)
C2 C7 C8 N1 4.25(15)
C6 C7 C8 N1 -178.93(14)
N1 C1 C9 C14 110.02(15)
C20 C1 C9 C14 -10.87(19)
C2 C1 C9 C14 -138.38(14)
N1 C1 C9 C10 -66.34(17)
C20 C1 C9 C10 172.77(13)
C2 C1 C9 C10 45.26(18)
C14 C9 C10 C11 -1.2(2)
C1 C9 C10 C11 175.35(14)
C9 C10 C11 C12 0.2(2)
C10 C11 C12 O3 -177.97(15)
C10 C11 C12 C13 1.0(2)
O3 C12 C13 C14 177.81(14)
C11 C12 C13 C14 -1.2(2)
C12 C13 C14 O2 179.83(14)
C12 C13 C14 C9 0.2(2)
C10 C9 C14 O2 -178.64(13)
C1 C9 C14 O2 4.9(2)
C10 C9 C14 C13 0.9(2)
C1 C9 C14 C13 -175.58(14)
O2 C15 C16 C17 178.63(13)
C20 C15 C16 C17 -1.1(2)
C15 C16 C17 O4 -179.22(13)
C15 C16 C17 C18 0.4(2)
O4 C17 C18 C19 179.79(13)
C16 C17 C18 C19 0.2(2)
C17 C18 C19 C20 -0.1(2)
O2 C15 C20 C19 -178.54(13)
C16 C15 C20 C19 1.1(2)
O2 C15 C20 C1 -0.7(2)
C16 C15 C20 C1 178.94(14)
C18 C19 C20 C15 -0.5(2)
C18 C19 C20 C1 -178.39(13)
N1 C1 C20 C15 -112.34(15)
C2 C1 C20 C15 138.07(14)
C9 C1 C20 C15 8.94(19)
N1 C1 C20 C19 65.40(16)
C2 C1 C20 C19 -44.19(18)
C9 C1 C20 C19 -173.32(13)
N2 C21 C22 C27 -174.99(14)
N2 C21 C22 C23 3.1(2)
C27 C22 C23 O5 179.65(15)
C21 C22 C23 O5 1.6(2)
C27 C22 C23 C24 -0.5(2)
C21 C22 C23 C24 -178.55(15)
O5 C23 C24 C25 -178.75(16)
C22 C23 C24 C25 1.4(3)
C23 C24 C25 C26 -1.4(3)
C24 C25 C26 C27 0.5(3)
C25 C26 C27 C22 0.4(2)
C23 C22 C27 C26 -0.4(2)
C21 C22 C27 C26 177.74(14)
O1 C8 N1 N2 -0.8(2)
C7 C8 N1 N2 -179.29(13)
O1 C8 N1 C1 172.31(13)
C7 C8 N1 C1 -6.16(15)
C20 C1 N1 C8 -111.86(13)
C2 C1 N1 C8 5.44(14)
C9 C1 N1 C8 126.39(12)
C20 C1 N1 N2 62.36(14)
C2 C1 N1 N2 179.66(11)
C9 C1 N1 N2 -59.39(15)
C22 C21 N2 N1 179.29(12)
C8 N1 N2 C21 0.2(2)
C1 N1 N2 C21 -172.83(12)
C13 C14 O2 C15 -175.12(13)
C9 C14 O2 C15 4.5(2)
C20 C15 O2 C14 -6.6(2)
C16 C15 O2 C14 173.73(13)
